data_7042643
loop_
_publ_author_name
'Duan, Yu Lian'
'Wang, Tao'
'Xie, Qingxiao'
'Yu, Xiaobo'
'Guo, Weijie'
'Wu, Shutao'
'Li, Danfeng'
'Wang, Jianhui'
'Liu, Guiyan'

_publ_section_title
;
 A pH-controlled Recyclable Indolinooxazolidine Tagged N-heterocyclic
 Carbene Ru Catalyst for Olefin Metathesis
;
_journal_name_full 'Dalton Trans.'
_journal_paper_doi 10.1039/C7DT00853H
_journal_year 2017
_chemical_formula_sum 'C26 H30 Cl N O2'
_chemical_formula_weight 423.96
_chemical_name_systematic
; 
 ? 
;
_space_group_IT_number 14
_symmetry_cell_setting monoclinic
_symmetry_space_group_name_Hall '-P 2ybc'
_symmetry_space_group_name_H-M 'P 1 21/c 1'
_atom_sites_solution_hydrogens geom
_atom_sites_solution_primary direct
_atom_sites_solution_secondary difmap
_audit_creation_method SHELXL-97
_audit_update_record
;
2016-09-27 deposited with the CCDC.
2017-03-29 downloaded from the CCDC.
;
_cell_angle_alpha 90.00
_cell_angle_beta 100.326(6)
_cell_angle_gamma 90.00
_cell_formula_units_Z 4
_cell_length_a 17.3687(19)
_cell_length_b 17.0036(16)
_cell_length_c 8.0980(9)
_cell_measurement_reflns_used 5526
_cell_measurement_temperature 294(2)
_cell_measurement_theta_max 27.5
_cell_measurement_theta_min 3.2
_cell_volume 2352.9(4)
_computing_cell_refinement CRYSTALCLEAR
_computing_data_collection CRYSTALCLEAR
_computing_data_reduction CRYSTALCLEAR
_computing_molecular_graphics 'Bruker SHELXTL'
_computing_publication_material 'Bruker SHELXTL'
_computing_structure_refinement 'SHELXL-97 (Sheldrick, 1997)'
_computing_structure_solution 'SHELXS-97 (Sheldrick, 1990)'
_diffrn_ambient_temperature 294(2)
_diffrn_detector_area_resol_mean 13.6612
_diffrn_measured_fraction_theta_full 0.995
_diffrn_measured_fraction_theta_max 0.995
_diffrn_measurement_device_type 'Rigaku Mercury375R'
_diffrn_measurement_method 'profile data from \w-scans'
_diffrn_radiation_monochromator graphite
_diffrn_radiation_source 'fine-focus sealed tube'
_diffrn_radiation_type MoK\a
_diffrn_radiation_wavelength 0.71073
_diffrn_reflns_av_R_equivalents 0.0503
_diffrn_reflns_av_sigmaI/netI 0.0300
_diffrn_reflns_limit_h_max 22
_diffrn_reflns_limit_h_min -22
_diffrn_reflns_limit_k_max 22
_diffrn_reflns_limit_k_min -21
_diffrn_reflns_limit_l_max 10
_diffrn_reflns_limit_l_min -10
_diffrn_reflns_number 24316
_diffrn_reflns_theta_full 27.46
_diffrn_reflns_theta_max 27.46
_diffrn_reflns_theta_min 3.24
_exptl_absorpt_coefficient_mu 0.184
_exptl_absorpt_correction_T_max 0.9712
_exptl_absorpt_correction_T_min 0.9302
_exptl_absorpt_correction_type multi-scan
_exptl_crystal_colour COLORLESS
_exptl_crystal_density_diffrn 1.197
_exptl_crystal_density_method 'not measured'
_exptl_crystal_description BLOCK
_exptl_crystal_F_000 904
_exptl_crystal_size_max 0.40
_exptl_crystal_size_mid 0.23
_exptl_crystal_size_min 0.16
_refine_diff_density_max 0.220
_refine_diff_density_min -0.339
_refine_diff_density_rms 0.039
_refine_ls_extinction_method none
_refine_ls_goodness_of_fit_ref 1.075
_refine_ls_hydrogen_treatment constr
_refine_ls_matrix_type full
_refine_ls_number_parameters 276
_refine_ls_number_reflns 5367
_refine_ls_number_restraints 0
_refine_ls_restrained_S_all 1.075
_refine_ls_R_factor_all 0.0674
_refine_ls_R_factor_gt 0.0565
_refine_ls_shift/su_max 0.000
_refine_ls_shift/su_mean 0.000
_refine_ls_structure_factor_coef Fsqd
_refine_ls_weighting_details 'calc w=1/[\s^2^(Fo^2^)+(0.0591P)^2^+0.9834P] where P=(Fo^2^+2Fc^2^)/3'
_refine_ls_weighting_scheme calc
_refine_ls_wR_factor_gt 0.1462
_refine_ls_wR_factor_ref 0.1536
_reflns_number_gt 4437
_reflns_number_total 5367
_reflns_threshold_expression >2sigma(I)
_cod_data_source_file c7dt00853h2.cif
_cod_data_source_block 160330a
_cod_depositor_comments
;
The following automatic conversions were performed:

'_symmetry_cell_setting' value 'MONOCLINIC' changed to 'monoclinic'
according to
/home/data/users/saulius/crontab/automatic-downloads/rss-feeds/RSC/lib/dictionaries/cif_core.dic
dictionary named 'cif_core.dic' version 2.4.2 from 2011-04-26.

'_exptl_absorpt_correction_type' value 'MULTI-SCAN' changed to
'multi-scan' according to
/home/data/users/saulius/crontab/automatic-downloads/rss-feeds/RSC/lib/dictionaries/cif_core.dic
dictionary named 'cif_core.dic' version 2.4.2 from 2011-04-26.

'_refine_ls_hydrogen_treatment' value 'CONSTR' changed to 'constr'
according to
/home/data/users/saulius/crontab/automatic-downloads/rss-feeds/RSC/lib/dictionaries/cif_core.dic
dictionary named 'cif_core.dic' version 2.4.2 from 2011-04-26.

Automatic conversion script
Id: cif_fix_values 4973 2017-02-22 13:04:09Z antanas 
;
_cod_original_sg_symbol_H-M P2(1)/c
_cod_database_code 7042643

loop_
_symmetry_equiv_pos_as_xyz
'x, y, z'
'-x, y+1/2, -z+1/2'
'-x, -y, -z'
'x, -y-1/2, z-1/2'

loop_
_atom_site_label
_atom_site_type_symbol
_atom_site_fract_x
_atom_site_fract_y
_atom_site_fract_z
_atom_site_U_iso_or_equiv
_atom_site_adp_type
_atom_site_occupancy
_atom_site_symmetry_multiplicity
_atom_site_calc_flag
_atom_site_refinement_flags
C1 C 0.15170(11) 0.61930(15) 0.2157(3) 0.0612(6) Uani 1 1 d .
C2 C 0.21298(11) 0.56580(13) 0.2468(3) 0.0536(5) Uani 1 1 d .
H2 H 0.2062 0.5165 0.2917 0.064 Uiso 1 1 calc R
C3 C 0.28446(10) 0.58807(10) 0.2089(2) 0.0403(4) Uani 1 1 d .
C4 C 0.29454(10) 0.66266(10) 0.1449(2) 0.0385(4) Uani 1 1 d .
C5 C 0.23262(11) 0.71580(12) 0.1136(3) 0.0500(5) Uani 1 1 d .
H5 H 0.2393 0.7654 0.0697 0.060 Uiso 1 1 calc R
C6 C 0.16055(12) 0.69291(14) 0.1497(3) 0.0591(5) Uani 1 1 d .
H6 H 0.1182 0.7273 0.1292 0.071 Uiso 1 1 calc R
C7 C 0.38744(12) 0.70970(13) -0.0292(2) 0.0534(5) Uani 1 1 d .
H7A H 0.4343 0.7419 -0.0114 0.064 Uiso 1 1 calc R
H7B H 0.3433 0.7417 -0.0805 0.064 Uiso 1 1 calc R
C8 C 0.39708(17) 0.63886(16) -0.1379(3) 0.0712(7) Uani 1 1 d .
H8A H 0.3547 0.6368 -0.2339 0.085 Uiso 1 1 calc R
H8B H 0.4462 0.6421 -0.1785 0.085 Uiso 1 1 calc R
C9 C 0.41030(10) 0.59710(10) 0.1369(2) 0.0371(4) Uani 1 1 d .
C10 C 0.36242(10) 0.54540(10) 0.2417(2) 0.0408(4) Uani 1 1 d .
C11 C 0.39528(11) 0.55292(13) 0.4310(2) 0.0538(5) Uani 1 1 d .
H11A H 0.4018 0.6075 0.4605 0.081 Uiso 1 1 calc R
H11B H 0.4450 0.5267 0.4565 0.081 Uiso 1 1 calc R
H11C H 0.3595 0.5292 0.4939 0.081 Uiso 1 1 calc R
C12 C 0.35940(13) 0.45892(12) 0.1893(3) 0.0636(6) Uani 1 1 d .
H12A H 0.3313 0.4294 0.2604 0.095 Uiso 1 1 calc R
H12B H 0.4117 0.4388 0.2000 0.095 Uiso 1 1 calc R
H12C H 0.3333 0.4543 0.0748 0.095 Uiso 1 1 calc R
C13 C 0.49762(10) 0.59850(10) 0.2007(2) 0.0406(4) Uani 1 1 d .
H13 H 0.5265 0.5550 0.1781 0.049 Uiso 1 1 calc R
C14 C 0.53584(10) 0.65713(11) 0.2863(2) 0.0405(4) Uani 1 1 d .
H14 H 0.5066 0.7019 0.2983 0.049 Uiso 1 1 calc R
C15 C 0.61938(9) 0.66008(10) 0.3653(2) 0.0387(4) Uani 1 1 d .
C16 C 0.67529(10) 0.60747(10) 0.3259(2) 0.0395(4) Uani 1 1 d .
H16 H 0.6602 0.5707 0.2413 0.047 Uiso 1 1 calc R
C17 C 0.75301(10) 0.60824(10) 0.4093(2) 0.0409(4) Uani 1 1 d .
C18 C 0.77479(10) 0.66361(11) 0.5387(2) 0.0452(4) Uani 1 1 d .
C19 C 0.72055(11) 0.71678(12) 0.5779(3) 0.0529(5) Uani 1 1 d .
H19 H 0.7353 0.7535 0.6626 0.063 Uiso 1 1 calc R
C20 C 0.64406(11) 0.71533(11) 0.4909(2) 0.0483(4) Uani 1 1 d .
H20 H 0.6084 0.7521 0.5169 0.058 Uiso 1 1 calc R
C21 C 0.81182(11) 0.55233(13) 0.3688(3) 0.0530(5) Uani 1 1 d .
H21 H 0.8628 0.5604 0.4251 0.064 Uiso 1 1 calc R
C22 C 0.80222(15) 0.49454(17) 0.2673(4) 0.0809(8) Uani 1 1 d .
H22 H 0.7518 0.4855 0.2089 0.097 Uiso 1 1 calc R
C23 C 0.86593(19) 0.4392(2) 0.2334(4) 0.1031(11) Uani 1 1 d .
H23A H 0.8725 0.4446 0.1187 0.155 Uiso 1 1 calc R
H23B H 0.8515 0.3860 0.2535 0.155 Uiso 1 1 calc R
H23C H 0.9142 0.4520 0.3065 0.155 Uiso 1 1 calc R
C24 C 0.87694(12) 0.69490(13) 0.7807(3) 0.0570(5) Uani 1 1 d .
H24 H 0.8543 0.7475 0.7848 0.068 Uiso 1 1 calc R
C25 C 0.85168(17) 0.64471(18) 0.9109(4) 0.0827(8) Uani 1 1 d .
H25A H 0.7956 0.6410 0.8901 0.124 Uiso 1 1 calc R
H25B H 0.8693 0.6675 1.0196 0.124 Uiso 1 1 calc R
H25C H 0.8738 0.5931 0.9072 0.124 Uiso 1 1 calc R
C26 C 0.96497(14) 0.7017(2) 0.8012(4) 0.0923(9) Uani 1 1 d .
H26A H 0.9873 0.6503 0.7976 0.138 Uiso 1 1 calc R
H26B H 0.9853 0.7260 0.9070 0.138 Uiso 1 1 calc R
H26C H 0.9782 0.7332 0.7119 0.138 Uiso 1 1 calc R
Cl1 Cl 0.06007(4) 0.59117(6) 0.25731(13) 0.1054(3) Uani 1 1 d .
N1 N 0.37374(8) 0.67540(8) 0.12936(17) 0.0370(3) Uani 1 1 d .
O1 O 0.39595(8) 0.57061(8) -0.03616(16) 0.0514(3) Uani 1 1 d .
O2 O 0.85224(8) 0.66203(10) 0.61484(19) 0.0648(4) Uani 1 1 d .

loop_
_atom_site_aniso_label
_atom_site_aniso_U_11
_atom_site_aniso_U_22
_atom_site_aniso_U_33
_atom_site_aniso_U_23
_atom_site_aniso_U_13
_atom_site_aniso_U_12
C1 0.0337(9) 0.0822(16) 0.0673(13) -0.0013(12) 0.0078(9) 0.0020(9)
C2 0.0389(10) 0.0645(12) 0.0573(11) 0.0078(10) 0.0083(8) -0.0022(9)
C3 0.0341(8) 0.0464(9) 0.0388(8) 0.0011(7) 0.0023(7) 0.0016(7)
C4 0.0338(8) 0.0440(9) 0.0347(8) -0.0039(7) -0.0016(6) 0.0022(7)
C5 0.0424(10) 0.0472(10) 0.0555(11) -0.0007(8) -0.0046(8) 0.0070(8)
C6 0.0386(10) 0.0681(13) 0.0667(13) -0.0080(11) -0.0010(9) 0.0145(9)
C7 0.0527(11) 0.0611(12) 0.0460(10) 0.0156(9) 0.0076(8) -0.0008(9)
C8 0.0891(18) 0.0866(17) 0.0396(10) 0.0041(11) 0.0166(11) 0.0013(14)
C9 0.0349(8) 0.0401(8) 0.0350(8) -0.0046(7) 0.0028(6) 0.0012(6)
C10 0.0350(8) 0.0389(9) 0.0474(9) 0.0039(7) 0.0040(7) 0.0020(7)
C11 0.0440(10) 0.0681(13) 0.0472(10) 0.0185(9) 0.0027(8) 0.0025(9)
C12 0.0575(12) 0.0406(10) 0.0936(17) 0.0016(11) 0.0162(12) -0.0022(9)
C13 0.0349(8) 0.0428(9) 0.0444(9) -0.0002(7) 0.0075(7) 0.0024(7)
C14 0.0329(8) 0.0461(9) 0.0425(9) 0.0003(7) 0.0067(7) 0.0040(7)
C15 0.0319(8) 0.0433(9) 0.0406(8) 0.0008(7) 0.0059(7) -0.0005(6)
C16 0.0382(8) 0.0426(9) 0.0382(8) -0.0025(7) 0.0079(7) -0.0014(7)
C17 0.0354(8) 0.0454(9) 0.0420(9) 0.0015(7) 0.0073(7) 0.0027(7)
C18 0.0319(8) 0.0536(10) 0.0485(10) -0.0049(8) 0.0029(7) -0.0014(7)
C19 0.0413(10) 0.0563(11) 0.0579(11) -0.0190(9) 0.0003(8) 0.0006(8)
C20 0.0377(9) 0.0487(10) 0.0572(11) -0.0118(8) 0.0048(8) 0.0040(7)
C21 0.0382(9) 0.0649(12) 0.0550(11) -0.0088(10) 0.0057(8) 0.0085(8)
C22 0.0597(14) 0.0870(18) 0.0891(18) -0.0322(15) -0.0053(13) 0.0207(13)
C23 0.093(2) 0.106(2) 0.106(2) -0.0406(19) 0.0084(18) 0.0425(18)
C24 0.0439(10) 0.0608(12) 0.0605(12) -0.0118(10) -0.0063(9) -0.0029(9)
C25 0.0759(17) 0.0915(19) 0.0761(17) -0.0012(15) 0.0012(14) -0.0172(15)
C26 0.0445(13) 0.140(3) 0.0845(18) -0.0072(18) -0.0087(12) -0.0162(15)
Cl1 0.0409(3) 0.1352(7) 0.1454(8) 0.0257(6) 0.0314(4) 0.0041(4)
N1 0.0348(7) 0.0397(7) 0.0348(7) 0.0039(6) 0.0017(5) 0.0002(5)
O1 0.0540(8) 0.0586(8) 0.0406(7) -0.0127(6) 0.0061(6) -0.0021(6)
O2 0.0354(7) 0.0903(11) 0.0637(9) -0.0245(8) -0.0043(6) 0.0087(7)

loop_
_atom_type_symbol
_atom_type_description
_atom_type_scat_dispersion_real
_atom_type_scat_dispersion_imag
_atom_type_scat_source
C C 0.0033 0.0016 'International Tables Vol C Tables 4.2.6.8 and 6.1.1.4'
H H 0.0000 0.0000 'International Tables Vol C Tables 4.2.6.8 and 6.1.1.4'
N N 0.0061 0.0033 'International Tables Vol C Tables 4.2.6.8 and 6.1.1.4'
O O 0.0106 0.0060 'International Tables Vol C Tables 4.2.6.8 and 6.1.1.4'
Cl Cl 0.1484 0.1585 'International Tables Vol C Tables 4.2.6.8 and 6.1.1.4'

loop_
_geom_angle_atom_site_label_1
_geom_angle_atom_site_label_2
_geom_angle_atom_site_label_3
_geom_angle
C6 C1 C2 121.96(19)
C6 C1 Cl1 119.36(17)
C2 C1 Cl1 118.67(19)
C3 C2 C1 118.0(2)
C3 C2 H2 121.0
C1 C2 H2 121.0
C2 C3 C4 120.61(17)
C2 C3 C10 129.68(17)
C4 C3 C10 109.43(15)
C5 C4 C3 120.93(17)
C5 C4 N1 127.84(17)
C3 C4 N1 111.12(14)
C6 C5 C4 118.35(19)
C6 C5 H5 120.8
C4 C5 H5 120.8
C1 C6 C5 120.13(19)
C1 C6 H6 119.9
C5 C6 H6 119.9
N1 C7 C8 104.12(16)
N1 C7 H7A 110.9
C8 C7 H7A 110.9
N1 C7 H7B 110.9
C8 C7 H7B 110.9
H7A C7 H7B 109.0
O1 C8 C7 107.23(16)
O1 C8 H8A 110.3
C7 C8 H8A 110.3
O1 C8 H8B 110.3
C7 C8 H8B 110.3
H8A C8 H8B 108.5
O1 C9 N1 104.04(13)
O1 C9 C13 108.84(14)
N1 C9 C13 113.50(14)
O1 C9 C10 109.52(13)
N1 C9 C10 105.33(13)
C13 C9 C10 115.00(14)
C3 C10 C12 115.23(16)
C3 C10 C11 107.08(15)
C12 C10 C11 110.09(17)
C3 C10 C9 100.46(13)
C12 C10 C9 112.73(16)
C11 C10 C9 110.81(14)
C10 C11 H11A 109.5
C10 C11 H11B 109.5
H11A C11 H11B 109.5
C10 C11 H11C 109.5
H11A C11 H11C 109.5
H11B C11 H11C 109.5
C10 C12 H12A 109.5
C10 C12 H12B 109.5
H12A C12 H12B 109.5
C10 C12 H12C 109.5
H12A C12 H12C 109.5
H12B C12 H12C 109.5
C14 C13 C9 124.70(16)
C14 C13 H13 117.7
C9 C13 H13 117.7
C13 C14 C15 127.87(16)
C13 C14 H14 116.1
C15 C14 H14 116.1
C20 C15 C16 117.51(15)
C20 C15 C14 119.21(15)
C16 C15 C14 123.21(16)
C17 C16 C15 122.30(16)
C17 C16 H16 118.8
C15 C16 H16 118.8
C16 C17 C18 118.22(16)
C16 C17 C21 122.32(17)
C18 C17 C21 119.45(16)
O2 C18 C19 124.17(17)
O2 C18 C17 115.51(16)
C19 C18 C17 120.28(16)
C18 C19 C20 120.09(17)
C18 C19 H19 120.0
C20 C19 H19 120.0
C19 C20 C15 121.56(17)
C19 C20 H20 119.2
C15 C20 H20 119.2
C22 C21 C17 128.7(2)
C22 C21 H21 115.6
C17 C21 H21 115.6
C21 C22 C23 125.5(2)
C21 C22 H22 117.2
C23 C22 H22 117.2
C22 C23 H23A 109.5
C22 C23 H23B 109.5
H23A C23 H23B 109.5
C22 C23 H23C 109.5
H23A C23 H23C 109.5
H23B C23 H23C 109.5
O2 C24 C25 111.17(19)
O2 C24 C26 104.89(19)
C25 C24 C26 112.9(2)
O2 C24 H24 109.3
C25 C24 H24 109.3
C26 C24 H24 109.3
C24 C25 H25A 109.5
C24 C25 H25B 109.5
H25A C25 H25B 109.5
C24 C25 H25C 109.5
H25A C25 H25C 109.5
H25B C25 H25C 109.5
C24 C26 H26A 109.5
C24 C26 H26B 109.5
H26A C26 H26B 109.5
C24 C26 H26C 109.5
H26A C26 H26C 109.5
H26B C26 H26C 109.5
C4 N1 C7 116.71(14)
C4 N1 C9 106.01(13)
C7 N1 C9 105.04(14)
C8 O1 C9 106.75(15)
C18 O2 C24 120.77(15)

loop_
_geom_bond_atom_site_label_1
_geom_bond_atom_site_label_2
_geom_bond_distance
C1 C6 1.380(3)
C1 C2 1.388(3)
C1 Cl1 1.751(2)
C2 C3 1.384(3)
C2 H2 0.9300
C3 C4 1.393(2)
C3 C10 1.517(2)
C4 C5 1.393(2)
C4 N1 1.420(2)
C5 C6 1.391(3)
C5 H5 0.9300
C6 H6 0.9300
C7 N1 1.468(2)
C7 C8 1.519(3)
C7 H7A 0.9700
C7 H7B 0.9700
C8 O1 1.426(3)
C8 H8A 0.9700
C8 H8B 0.9700
C9 O1 1.451(2)
C9 N1 1.472(2)
C9 C13 1.512(2)
C9 C10 1.561(2)
C10 C12 1.529(3)
C10 C11 1.543(3)
C11 H11A 0.9600
C11 H11B 0.9600
C11 H11C 0.9600
C12 H12A 0.9600
C12 H12B 0.9600
C12 H12C 0.9600
C13 C14 1.323(2)
C13 H13 0.9300
C14 C15 1.478(2)
C14 H14 0.9300
C15 C20 1.394(2)
C15 C16 1.399(2)
C16 C17 1.397(2)
C16 H16 0.9300
C17 C18 1.409(3)
C17 C21 1.474(3)
C18 O2 1.376(2)
C18 C19 1.383(3)
C19 C20 1.388(3)
C19 H19 0.9300
C20 H20 0.9300
C21 C22 1.273(3)
C21 H21 0.9300
C22 C23 1.514(3)
C22 H22 0.9300
C23 H23A 0.9600
C23 H23B 0.9600
C23 H23C 0.9600
C24 O2 1.447(2)
C24 C25 1.482(4)
C24 C26 1.513(3)
C24 H24 0.9800
C25 H25A 0.9600
C25 H25B 0.9600
C25 H25C 0.9600
C26 H26A 0.9600
C26 H26B 0.9600
C26 H26C 0.9600

loop_
_geom_torsion_atom_site_label_1
_geom_torsion_atom_site_label_2
_geom_torsion_atom_site_label_3
_geom_torsion_atom_site_label_4
_geom_torsion
C6 C1 C2 C3 -0.2(3)
Cl1 C1 C2 C3 178.23(16)
C1 C2 C3 C4 1.3(3)
C1 C2 C3 C10 174.54(19)
C2 C3 C4 C5 -1.6(3)
C10 C3 C4 C5 -176.06(16)
C2 C3 C4 N1 174.78(16)
C10 C3 C4 N1 0.32(19)
C3 C4 C5 C6 0.7(3)
N1 C4 C5 C6 -175.02(17)
C2 C1 C6 C5 -0.6(4)
Cl1 C1 C6 C5 -179.08(17)
C4 C5 C6 C1 0.4(3)
N1 C7 C8 O1 -5.2(2)
C2 C3 C10 C12 48.5(3)
C4 C3 C10 C12 -137.73(18)
C2 C3 C10 C11 -74.4(2)
C4 C3 C10 C11 99.45(17)
C2 C3 C10 C9 169.89(19)
C4 C3 C10 C9 -16.31(18)
O1 C9 C10 C3 -85.40(15)
N1 C9 C10 C3 25.95(16)
C13 C9 C10 C3 151.68(14)
O1 C9 C10 C12 37.8(2)
N1 C9 C10 C12 149.13(15)
C13 C9 C10 C12 -85.13(19)
O1 C9 C10 C11 161.67(14)
N1 C9 C10 C11 -86.98(16)
C13 C9 C10 C11 38.8(2)
O1 C9 C13 C14 133.91(18)
N1 C9 C13 C14 18.6(2)
C10 C9 C13 C14 -102.8(2)
C9 C13 C14 C15 174.18(16)
C13 C14 C15 C20 -160.65(19)
C13 C14 C15 C16 16.3(3)
C20 C15 C16 C17 1.0(3)
C14 C15 C16 C17 -176.01(16)
C15 C16 C17 C18 0.8(3)
C15 C16 C17 C21 179.46(17)
C16 C17 C18 O2 -179.36(17)
C21 C17 C18 O2 2.0(3)
C16 C17 C18 C19 -1.7(3)
C21 C17 C18 C19 179.67(19)
O2 C18 C19 C20 178.1(2)
C17 C18 C19 C20 0.7(3)
C18 C19 C20 C15 1.3(3)
C16 C15 C20 C19 -2.1(3)
C14 C15 C20 C19 175.07(18)
C16 C17 C21 C22 -5.0(4)
C18 C17 C21 C22 173.7(3)
C17 C21 C22 C23 -179.6(3)
C5 C4 N1 C7 -50.2(2)
C3 C4 N1 C7 133.74(17)
C5 C4 N1 C9 -166.71(17)
C3 C4 N1 C9 17.22(18)
C8 C7 N1 C4 -92.0(2)
C8 C7 N1 C9 25.1(2)
O1 C9 N1 C4 88.16(15)
C13 C9 N1 C4 -153.70(14)
C10 C9 N1 C4 -27.04(16)
O1 C9 N1 C7 -35.99(16)
C13 C9 N1 C7 82.16(17)
C10 C9 N1 C7 -151.18(14)
C7 C8 O1 C9 -17.2(2)
N1 C9 O1 C8 32.91(19)
C13 C9 O1 C8 -88.40(18)
C10 C9 O1 C8 145.10(17)
C19 C18 O2 C24 23.5(3)
C17 C18 O2 C24 -158.91(19)
C25 C24 O2 C18 72.2(3)
C26 C24 O2 C18 -165.5(2)
